data_2238121
loop_
_publ_author_name
'Ge, Xiao-Lin'
'Guan, Qiu-Xiang'
'Deng, Sheng-Song'
'Ruan, Ban-Feng'

_publ_section_title
;
 2,4-Dimethoxy-6-[(<i>E</i>)-2-(4-methoxyphenyl)ethenyl]benzaldehyde
;
_journal_coeditor_code ZS2252
_journal_issue 5
_journal_name_full 'Acta Crystallographica Section E'
_journal_page_first o629
_journal_paper_doi 10.1107/S1600536813007964
_journal_volume 69
_journal_year 2013
_chemical_formula_iupac 'C18 H18 O4'
_chemical_formula_moiety 'C18 H18 O4'
_chemical_formula_sum 'C18 H18 O4'
_chemical_formula_weight 298.32
_chemical_name_systematic
;
2,4-Dimethoxy-6-[(<i>E</i>)-2-(4-methoxyphenyl)ethenyl]benzaldehyde
;
_space_group_IT_number 2
_symmetry_cell_setting triclinic
_symmetry_space_group_name_Hall '-P 1'
_symmetry_space_group_name_H-M 'P -1'
_atom_sites_solution_hydrogens geom
_atom_sites_solution_primary direct
_atom_sites_solution_secondary difmap
_audit_creation_method SHELXL-97
_cell_angle_alpha 84.097(5)
_cell_angle_beta 84.040(5)
_cell_angle_gamma 83.315(5)
_cell_formula_units_Z 4
_cell_length_a 9.292(5)
_cell_length_b 9.448(5)
_cell_length_c 17.547(5)
_cell_measurement_reflns_used 1909
_cell_measurement_temperature 298(2)
_cell_measurement_theta_max 26.70
_cell_measurement_theta_min 2.18
_cell_volume 1515.3(12)
_computing_cell_refinement 'SAINT (Bruker, 2000)'
_computing_data_collection 'SMART (Bruker, 2000)'
_computing_data_reduction 'SAINT (Bruker, 2000)'
_computing_molecular_graphics 'SHELXTL (Sheldrick, 2008)'
_computing_publication_material 'SHELXTL (Sheldrick, 2008)'
_computing_structure_refinement 'SHELXL97 (Sheldrick, 2008)'
_computing_structure_solution 'SHELXS97 (Sheldrick, 2008)'
_diffrn_ambient_temperature 298(2)
_diffrn_measured_fraction_theta_full 0.989
_diffrn_measured_fraction_theta_max 0.989
_diffrn_measurement_device_type 'Bruker SMART CCD area-detector'
_diffrn_measurement_method '\f and \w scans'
_diffrn_radiation_monochromator graphite
_diffrn_radiation_source 'fine-focus sealed tube'
_diffrn_radiation_type MoK\a
_diffrn_radiation_wavelength 0.71069
_diffrn_reflns_av_R_equivalents 0.0389
_diffrn_reflns_av_sigmaI/netI 0.0611
_diffrn_reflns_limit_h_max 10
_diffrn_reflns_limit_h_min -11
_diffrn_reflns_limit_k_max 11
_diffrn_reflns_limit_k_min -11
_diffrn_reflns_limit_l_max 19
_diffrn_reflns_limit_l_min -20
_diffrn_reflns_number 10535
_diffrn_reflns_theta_full 25.00
_diffrn_reflns_theta_max 25.00
_diffrn_reflns_theta_min 2.18
_diffrn_standards_number 0
_exptl_absorpt_coefficient_mu 0.092
_exptl_absorpt_correction_T_max 0.9818
_exptl_absorpt_correction_T_min 0.9729
_exptl_absorpt_correction_type multi-scan
_exptl_absorpt_process_details '(SADABS; Bruker, 2000)'
_exptl_crystal_colour colourless
_exptl_crystal_density_diffrn 1.308
_exptl_crystal_density_method 'not measured'
_exptl_crystal_description block
_exptl_crystal_F_000 632
_exptl_crystal_size_max 0.30
_exptl_crystal_size_mid 0.20
_exptl_crystal_size_min 0.20
_refine_diff_density_max 0.149
_refine_diff_density_min -0.183
_refine_ls_extinction_coef 0.017(2)
_refine_ls_extinction_expression Fc^*^=kFc[1+0.001xFc^2^\l^3^/sin(2\q)]^-1/4^
_refine_ls_extinction_method 'SHELXL97 (Sheldrick, 2008)'
_refine_ls_goodness_of_fit_ref 0.787
_refine_ls_hydrogen_treatment constr
_refine_ls_matrix_type full
_refine_ls_number_parameters 404
_refine_ls_number_reflns 5272
_refine_ls_number_restraints 0
_refine_ls_restrained_S_all 0.787
_refine_ls_R_factor_all 0.0938
_refine_ls_R_factor_gt 0.0480
_refine_ls_shift/su_max 0.000
_refine_ls_shift/su_mean 0.000
_refine_ls_structure_factor_coef Fsqd
_refine_ls_weighting_details 'calc w=1/[\s^2^(Fo^2^)+(0.1000P)^2^+0.6990P] where P=(Fo^2^+2Fc^2^)/3'
_refine_ls_weighting_scheme calc
_refine_ls_wR_factor_gt 0.1251
_refine_ls_wR_factor_ref 0.1683
_reflns_number_gt 3060
_reflns_number_total 5272
_reflns_threshold_expression I>2\s(I)
_cod_data_source_file zs2252.cif
_cod_data_source_block I
_cod_database_code 2238121
_cod_database_fobs_code 2238121

loop_
_symmetry_equiv_pos_as_xyz
'x, y, z'
'-x, -y, -z'

loop_
_atom_site_type_symbol
_atom_site_label
_atom_site_fract_x
_atom_site_fract_y
_atom_site_fract_z
_atom_site_U_iso_or_equiv
_atom_site_adp_type
_atom_site_calc_flag
_atom_site_refinement_flags
_atom_site_occupancy
_atom_site_symmetry_multiplicity
O O4 0.14160(19) 0.29091(17) 0.65390(9) 0.0490(5) Uani d . 1 1
O O8 0.6445(2) 0.3074(2) 0.65049(10) 0.0584(5) Uani d . 1 1
O O2 0.6991(2) -0.0498(2) 0.13171(10) 0.0641(6) Uani d . 1 1
O O6 1.2124(2) -0.0612(2) 0.13477(10) 0.0663(6) Uani d . 1 1
C C12 0.3000(2) 0.2119(2) 0.42976(13) 0.0377(6) Uani d . 1 1
C C15 0.1936(2) 0.2736(2) 0.57966(13) 0.0368(6) Uani d . 1 1
O O5 0.9275(2) 0.3222(2) 0.00997(10) 0.0698(6) Uani d . 1 1
O O1 0.4129(2) 0.3330(2) 0.00836(10) 0.0674(6) Uani d . 1 1
C C33 0.6939(3) 0.2778(2) 0.57720(13) 0.0393(6) Uani d . 1 1
C C29 0.8934(3) 0.1922(2) 0.35458(13) 0.0413(6) Uani d . 1 1
H H29 0.9886 0.1486 0.3536 0.050 Uiso calc R 1 1
C C13 0.2388(2) 0.3479(2) 0.44573(13) 0.0400(6) Uani d . 1 1
H H13 0.2332 0.4200 0.4055 0.048 Uiso calc R 1 1
C C11 0.3571(3) 0.1739(3) 0.35295(14) 0.0444(6) Uani d . 1 1
H H11 0.4007 0.0807 0.3497 0.053 Uiso calc R 1 1
C C30 0.8207(3) 0.2192(2) 0.43039(13) 0.0367(6) Uani d . 1 1
C C35 0.8980(3) 0.1892(2) 0.49504(13) 0.0404(6) Uani d . 1 1
H H35 0.9942 0.1490 0.4892 0.048 Uiso calc R 1 1
C C31 0.6761(3) 0.2748(2) 0.44293(13) 0.0394(6) Uani d . 1 1
H H31 0.6201 0.2922 0.4013 0.047 Uiso calc R 1 1
C C16 0.2576(3) 0.1382(2) 0.56550(13) 0.0401(6) Uani d . 1 1
H H16 0.2659 0.0670 0.6060 0.048 Uiso calc R 1 1
C C4 0.5278(3) 0.1016(3) 0.20863(14) 0.0463(6) Uani d . 1 1
H H4 0.5554 0.0505 0.2539 0.056 Uiso calc R 1 1
C C19 0.9651(3) 0.2384(3) 0.07433(14) 0.0491(7) Uani d . 1 1
C C24 0.8850(3) 0.2751(3) 0.14382(14) 0.0436(6) Uani d . 1 1
C C3 0.5943(3) 0.0623(3) 0.13922(15) 0.0471(6) Uani d . 1 1
O O7 0.7066(2) 0.4560(2) 0.19247(11) 0.0734(6) Uani d . 1 1
C C32 0.6124(3) 0.3051(2) 0.51476(13) 0.0410(6) Uani d . 1 1
H H32 0.5156 0.3435 0.5211 0.049 Uiso calc R 1 1
C C34 0.8365(3) 0.2172(3) 0.56693(14) 0.0443(6) Uani d . 1 1
H H34 0.8908 0.1954 0.6090 0.053 Uiso calc R 1 1
C C23 0.9194(3) 0.1940(2) 0.21264(13) 0.0421(6) Uani d . 1 1
C C20 1.0740(3) 0.1273(3) 0.07344(15) 0.0522(7) Uani d . 1 1
H H20 1.1262 0.1047 0.0273 0.063 Uiso calc R 1 1
C C1 0.4531(3) 0.2517(3) 0.07286(14) 0.0473(6) Uani d . 1 1
C C5 0.4200(3) 0.2160(3) 0.21234(13) 0.0430(6) Uani d . 1 1
C C2 0.5590(3) 0.1378(3) 0.07091(14) 0.0516(7) Uani d . 1 1
H H2 0.6062 0.1118 0.0243 0.062 Uiso calc R 1 1
C C28 0.8397(3) 0.2227(2) 0.28713(14) 0.0444(6) Uani d . 1 1
H H28 0.7443 0.2654 0.2869 0.053 Uiso calc R 1 1
C C21 1.1053(3) 0.0493(3) 0.14175(15) 0.0481(6) Uani d . 1 1
C C14 0.1858(3) 0.3803(2) 0.51919(13) 0.0395(6) Uani d . 1 1
H H14 0.1453 0.4726 0.5280 0.047 Uiso calc R 1 1
C C6 0.3793(3) 0.2931(3) 0.14320(14) 0.0441(6) Uani d . 1 1
O O3 0.1938(3) 0.4673(3) 0.19099(12) 0.0913(8) Uani d . 1 1
C C17 0.3091(3) 0.1078(2) 0.49209(13) 0.0396(6) Uani d . 1 1
H H17 0.3509 0.0157 0.4837 0.047 Uiso calc R 1 1
C C22 1.0291(3) 0.0813(3) 0.21013(14) 0.0475(6) Uani d . 1 1
H H22 1.0513 0.0267 0.2554 0.057 Uiso calc R 1 1
C C10 0.3540(3) 0.2567(3) 0.28771(14) 0.0492(7) Uani d . 1 1
H H10 0.3060 0.3484 0.2896 0.059 Uiso calc R 1 1
C C27 0.7704(3) 0.3951(3) 0.13975(16) 0.0545(7) Uani d . 1 1
H H27 0.7437 0.4282 0.0909 0.065 Uiso calc R 1 1
C C18 0.0775(3) 0.4283(3) 0.67268(16) 0.0655(9) Uani d . 1 1
H H18A 0.1483 0.4957 0.6614 0.098 Uiso calc R 1 1
H H18B 0.0444 0.4241 0.7265 0.098 Uiso calc R 1 1
H H18C -0.0035 0.4581 0.6429 0.098 Uiso calc R 1 1
C C9 0.2627(3) 0.4111(3) 0.13893(17) 0.0593(8) Uani d . 1 1
H H9 0.2396 0.4467 0.0898 0.071 Uiso calc R 1 1
C C25 1.0115(4) 0.2970(3) -0.06044(15) 0.0743(9) Uani d . 1 1
H H25A 1.1114 0.3084 -0.0557 0.111 Uiso calc R 1 1
H H25B 0.9758 0.3642 -0.1008 0.111 Uiso calc R 1 1
H H25C 1.0042 0.2014 -0.0725 0.111 Uiso calc R 1 1
C C8 0.7351(4) -0.1367(3) 0.19987(16) 0.0722(9) Uani d . 1 1
H H8A 0.7697 -0.0791 0.2346 0.108 Uiso calc R 1 1
H H8B 0.8097 -0.2118 0.1868 0.108 Uiso calc R 1 1
H H8C 0.6502 -0.1779 0.2241 0.108 Uiso calc R 1 1
C C36 0.5076(3) 0.3858(3) 0.66358(16) 0.0632(8) Uani d . 1 1
H H36A 0.5030 0.4724 0.6297 0.095 Uiso calc R 1 1
H H36B 0.4933 0.4091 0.7160 0.095 Uiso calc R 1 1
H H36C 0.4329 0.3295 0.6540 0.095 Uiso calc R 1 1
C C26 1.2461(4) -0.1482(3) 0.20355(16) 0.0727(9) Uani d . 1 1
H H26A 1.2762 -0.0899 0.2394 0.109 Uiso calc R 1 1
H H26B 1.3232 -0.2215 0.1914 0.109 Uiso calc R 1 1
H H26C 1.1613 -0.1917 0.2260 0.109 Uiso calc R 1 1
C C7 0.4947(4) 0.3057(3) -0.06241(15) 0.0728(9) Uani d . 1 1
H H7A 0.5953 0.3159 -0.0586 0.109 Uiso calc R 1 1
H H7B 0.4589 0.3728 -0.1028 0.109 Uiso calc R 1 1
H H7C 0.4855 0.2101 -0.0738 0.109 Uiso calc R 1 1

loop_
_atom_site_aniso_label
_atom_site_aniso_U_11
_atom_site_aniso_U_22
_atom_site_aniso_U_33
_atom_site_aniso_U_12
_atom_site_aniso_U_13
_atom_site_aniso_U_23
O4 0.0641(12) 0.0468(10) 0.0339(10) 0.0028(9) -0.0014(9) -0.0061(8)
O8 0.0587(12) 0.0752(13) 0.0359(11) 0.0159(10) -0.0024(9) -0.0079(9)
O2 0.0753(14) 0.0640(12) 0.0428(11) 0.0229(11) 0.0027(10) 0.0008(9)
O6 0.0766(14) 0.0687(13) 0.0430(11) 0.0281(11) 0.0005(10) -0.0008(9)
C12 0.0364(13) 0.0377(13) 0.0383(14) -0.0038(10) -0.0014(11) -0.0023(10)
C15 0.0364(13) 0.0404(13) 0.0336(14) -0.0026(11) -0.0040(11) -0.0048(10)
O5 0.0817(14) 0.0805(14) 0.0353(11) 0.0236(11) 0.0019(10) 0.0076(10)
O1 0.0782(14) 0.0788(14) 0.0348(11) 0.0208(11) 0.0007(10) 0.0044(9)
C33 0.0438(15) 0.0380(13) 0.0347(14) -0.0009(11) -0.0027(11) -0.0016(10)
C29 0.0428(14) 0.0406(13) 0.0391(15) -0.0001(11) -0.0019(12) -0.0034(11)
C13 0.0452(15) 0.0379(13) 0.0353(14) -0.0010(11) -0.0065(11) 0.0039(11)
C11 0.0488(15) 0.0438(14) 0.0392(15) -0.0006(12) -0.0005(12) -0.0062(12)
C30 0.0395(14) 0.0331(12) 0.0371(14) -0.0032(10) -0.0033(11) -0.0022(10)
C35 0.0334(13) 0.0438(14) 0.0440(15) -0.0008(11) -0.0076(11) -0.0035(11)
C31 0.0423(15) 0.0405(13) 0.0350(14) -0.0011(11) -0.0105(11) 0.0018(10)
C16 0.0483(15) 0.0328(12) 0.0385(14) -0.0036(11) -0.0077(12) 0.0028(10)
C4 0.0518(16) 0.0506(15) 0.0336(14) 0.0021(13) -0.0040(12) 0.0007(11)
C19 0.0574(17) 0.0488(15) 0.0383(15) 0.0006(13) -0.0054(13) 0.0030(12)
C24 0.0491(15) 0.0428(14) 0.0368(15) 0.0013(12) -0.0022(12) -0.0033(11)
C3 0.0511(16) 0.0482(15) 0.0399(15) 0.0024(13) -0.0018(12) -0.0050(12)
O7 0.0889(16) 0.0706(13) 0.0507(13) 0.0321(12) -0.0004(11) -0.0093(10)
C32 0.0351(14) 0.0435(14) 0.0421(15) 0.0026(11) -0.0037(11) -0.0012(11)
C34 0.0406(15) 0.0536(15) 0.0386(15) 0.0018(12) -0.0113(12) -0.0037(12)
C23 0.0475(15) 0.0406(13) 0.0377(14) -0.0028(12) -0.0022(12) -0.0052(11)
C20 0.0574(17) 0.0561(16) 0.0388(16) 0.0063(14) 0.0032(13) -0.0062(13)
C1 0.0549(16) 0.0515(15) 0.0335(14) -0.0017(13) -0.0058(12) 0.0026(12)
C5 0.0472(15) 0.0472(14) 0.0351(14) -0.0050(12) -0.0052(12) -0.0047(11)
C2 0.0611(18) 0.0555(16) 0.0344(15) 0.0036(14) 0.0016(13) -0.0035(12)
C28 0.0486(15) 0.0427(14) 0.0403(15) 0.0015(12) -0.0029(12) -0.0050(11)
C21 0.0515(16) 0.0460(15) 0.0441(16) 0.0047(12) -0.0025(13) -0.0051(12)
C14 0.0439(14) 0.0323(12) 0.0412(15) 0.0031(11) -0.0073(11) -0.0031(11)
C6 0.0463(15) 0.0476(15) 0.0369(15) -0.0012(12) -0.0023(12) -0.0034(11)
O3 0.1072(18) 0.0979(17) 0.0522(14) 0.0503(15) 0.0014(13) -0.0063(12)
C17 0.0452(14) 0.0311(12) 0.0414(15) -0.0005(10) -0.0030(11) -0.0036(10)
C22 0.0546(16) 0.0511(15) 0.0346(15) 0.0019(13) -0.0033(12) -0.0035(12)
C10 0.0545(16) 0.0524(15) 0.0390(15) 0.0053(13) -0.0042(12) -0.0078(12)
C27 0.0600(18) 0.0560(17) 0.0437(16) 0.0056(14) -0.0046(14) -0.0004(13)
C18 0.088(2) 0.0557(17) 0.0473(18) 0.0156(16) 0.0027(16) -0.0153(14)
C9 0.0634(19) 0.0636(18) 0.0450(17) 0.0100(15) 0.0002(15) -0.0005(14)
C25 0.091(2) 0.086(2) 0.0361(17) 0.0159(19) 0.0019(16) 0.0065(15)
C8 0.087(2) 0.0664(19) 0.0513(19) 0.0222(17) -0.0011(16) 0.0105(15)
C36 0.0549(18) 0.076(2) 0.0524(18) 0.0074(15) 0.0112(14) -0.0083(15)
C26 0.084(2) 0.070(2) 0.0526(19) 0.0292(17) -0.0030(16) 0.0004(15)
C7 0.091(2) 0.080(2) 0.0374(17) 0.0167(18) 0.0009(16) 0.0060(15)

loop_
_atom_type_symbol
_atom_type_description
_atom_type_scat_dispersion_real
_atom_type_scat_dispersion_imag
_atom_type_scat_source
C C 0.0033 0.0016 'International Tables Vol C Tables 4.2.6.8 and 6.1.1.4'
H H 0.0000 0.0000 'International Tables Vol C Tables 4.2.6.8 and 6.1.1.4'
O O 0.0106 0.0060 'International Tables Vol C Tables 4.2.6.8 and 6.1.1.4'

loop_
_geom_angle_atom_site_label_1
_geom_angle_atom_site_label_2
_geom_angle_atom_site_label_3
_geom_angle
C15 O4 C18 118.68(19)
C33 O8 C36 119.0(2)
C3 O2 C8 117.7(2)
C21 O6 C26 117.2(2)
C13 C12 C17 116.8(2)
C13 C12 C11 123.9(2)
C17 C12 C11 119.2(2)
O4 C15 C16 115.8(2)
O4 C15 C14 124.9(2)
C16 C15 C14 119.3(2)
C19 O5 C25 117.6(2)
C1 O1 C7 117.6(2)
O8 C33 C32 124.7(2)
O8 C33 C34 115.8(2)
C32 C33 C34 119.5(2)
C28 C29 C30 127.5(2)
C28 C29 H29 116.2
C30 C29 H29 116.2
C14 C13 C12 122.5(2)
C14 C13 H13 118.8
C12 C13 H13 118.8
C10 C11 C12 127.4(2)
C10 C11 H11 116.3
C12 C11 H11 116.3
C31 C30 C35 116.5(2)
C31 C30 C29 123.9(2)
C35 C30 C29 119.6(2)
C34 C35 C30 121.9(2)
C34 C35 H35 119.0
C30 C35 H35 119.0
C32 C31 C30 122.4(2)
C32 C31 H31 118.8
C30 C31 H31 118.8
C17 C16 C15 120.6(2)
C17 C16 H16 119.7
C15 C16 H16 119.7
C3 C4 C5 121.1(2)
C3 C4 H4 119.4
C5 C4 H4 119.4
O5 C19 C20 123.4(2)
O5 C19 C24 115.3(2)
C20 C19 C24 121.3(2)
C23 C24 C19 118.3(2)
C23 C24 C27 123.8(2)
C19 C24 C27 117.9(2)
O2 C3 C4 123.9(2)
O2 C3 C2 114.9(2)
C4 C3 C2 121.1(2)
C31 C32 C33 119.3(2)
C31 C32 H32 120.3
C33 C32 H32 120.3
C35 C34 C33 120.2(2)
C35 C34 H34 119.9
C33 C34 H34 119.9
C22 C23 C24 119.3(2)
C22 C23 C28 118.8(2)
C24 C23 C28 121.9(2)
C19 C20 C21 119.2(2)
C19 C20 H20 120.4
C21 C20 H20 120.4
O1 C1 C2 122.8(2)
O1 C1 C6 115.6(2)
C2 C1 C6 121.5(2)
C4 C5 C6 119.0(2)
C4 C5 C10 119.5(2)
C6 C5 C10 121.6(2)
C1 C2 C3 119.0(2)
C1 C2 H2 120.5
C3 C2 H2 120.5
C29 C28 C23 124.8(2)
C29 C28 H28 117.6
C23 C28 H28 117.6
O6 C21 C22 124.1(2)
O6 C21 C20 114.9(2)
C22 C21 C20 121.0(2)
C13 C14 C15 119.3(2)
C13 C14 H14 120.4
C15 C14 H14 120.4
C5 C6 C1 118.2(2)
C5 C6 C9 124.4(2)
C1 C6 C9 117.4(2)
C16 C17 C12 121.5(2)
C16 C17 H17 119.2
C12 C17 H17 119.2
C21 C22 C23 120.9(2)
C21 C22 H22 119.6
C23 C22 H22 119.6
C11 C10 C5 125.5(2)
C11 C10 H10 117.3
C5 C10 H10 117.3
O7 C27 C24 127.4(3)
O7 C27 H27 116.3
C24 C27 H27 116.3
O4 C18 H18A 109.5
O4 C18 H18B 109.5
H18A C18 H18B 109.5
O4 C18 H18C 109.5
H18A C18 H18C 109.5
H18B C18 H18C 109.5
O3 C9 C6 127.8(3)
O3 C9 H9 116.1
C6 C9 H9 116.1
O5 C25 H25A 109.5
O5 C25 H25B 109.5
H25A C25 H25B 109.5
O5 C25 H25C 109.5
H25A C25 H25C 109.5
H25B C25 H25C 109.5
O2 C8 H8A 109.5
O2 C8 H8B 109.5
H8A C8 H8B 109.5
O2 C8 H8C 109.5
H8A C8 H8C 109.5
H8B C8 H8C 109.5
O8 C36 H36A 109.5
O8 C36 H36B 109.5
H36A C36 H36B 109.5
O8 C36 H36C 109.5
H36A C36 H36C 109.5
H36B C36 H36C 109.5
O6 C26 H26A 109.5
O6 C26 H26B 109.5
H26A C26 H26B 109.5
O6 C26 H26C 109.5
H26A C26 H26C 109.5
H26B C26 H26C 109.5
O1 C7 H7A 109.5
O1 C7 H7B 109.5
H7A C7 H7B 109.5
O1 C7 H7C 109.5
H7A C7 H7C 109.5
H7B C7 H7C 109.5

loop_
_geom_bond_atom_site_label_1
_geom_bond_atom_site_label_2
_geom_bond_distance
O4 C15 1.361(3)
O4 C18 1.420(3)
O8 C33 1.365(3)
O8 C36 1.405(3)
O2 C3 1.360(3)
O2 C8 1.426(3)
O6 C21 1.362(3)
O6 C26 1.430(3)
C12 C13 1.387(3)
C12 C17 1.396(3)
C12 C11 1.461(3)
C15 C16 1.382(3)
C15 C14 1.388(3)
O5 C19 1.363(3)
O5 C25 1.418(3)
O1 C1 1.361(3)
O1 C7 1.418(3)
C33 C32 1.382(3)
C33 C34 1.383(3)
C29 C28 1.324(3)
C29 C30 1.461(3)
C29 H29 0.9300
C13 C14 1.383(3)
C13 H13 0.9300
C11 C10 1.319(3)
C11 H11 0.9300
C30 C31 1.389(3)
C30 C35 1.392(3)
C35 C34 1.368(3)
C35 H35 0.9300
C31 C32 1.379(3)
C31 H31 0.9300
C16 C17 1.374(3)
C16 H16 0.9300
C4 C3 1.373(3)
C4 C5 1.387(3)
C4 H4 0.9300
C19 C20 1.371(3)
C19 C24 1.414(3)
C24 C23 1.407(3)
C24 C27 1.464(3)
C3 C2 1.380(3)
O7 C27 1.206(3)
C32 H32 0.9300
C34 H34 0.9300
C23 C22 1.386(3)
C23 C28 1.468(3)
C20 C21 1.380(3)
C20 H20 0.9300
C1 C2 1.372(3)
C1 C6 1.417(3)
C5 C6 1.412(3)
C5 C10 1.468(3)
C2 H2 0.9300
C28 H28 0.9300
C21 C22 1.372(3)
C14 H14 0.9300
C6 C9 1.463(4)
O3 C9 1.194(3)
C17 H17 0.9300
C22 H22 0.9300
C10 H10 0.9300
C27 H27 0.9300
C18 H18A 0.9600
C18 H18B 0.9600
C18 H18C 0.9600
C9 H9 0.9300
C25 H25A 0.9600
C25 H25B 0.9600
C25 H25C 0.9600
C8 H8A 0.9600
C8 H8B 0.9600
C8 H8C 0.9600
C36 H36A 0.9600
C36 H36B 0.9600
C36 H36C 0.9600
C26 H26A 0.9600
C26 H26B 0.9600
C26 H26C 0.9600
C7 H7A 0.9600
C7 H7B 0.9600
C7 H7C 0.9600

loop_
_geom_hbond_atom_site_label_D
_geom_hbond_atom_site_label_H
_geom_hbond_atom_site_label_A
_geom_hbond_site_symmetry_A
_geom_hbond_distance_DH
_geom_hbond_distance_HA
_geom_hbond_distance_DA
_geom_hbond_angle_DHA
_geom_hbond_publ_flag
C9 H9 O1 . 0.93 2.29 2.681(4) 105 no
C10 H10 O3 . 0.93 2.25 2.863(4) 123 no
C27 H27 O5 . 0.93 2.31 2.681(4) 103 no
C28 H28 O7 . 0.93 2.34 2.861(3) 115 no
C14 H14 Cg4 2_666 0.93 2.88 3.597(3) 135 y
C17 H14 Cg4 2_566 0.93 2.76 3.471(3) 134 y
C32 H14 Cg2 1 0.93 2.82 3.530(3) 135 y
C15 H14 Cg2 1_655 0.93 2.66 3.371(3) 134 y

loop_
_geom_torsion_atom_site_label_1
_geom_torsion_atom_site_label_2
_geom_torsion_atom_site_label_3
_geom_torsion_atom_site_label_4
_geom_torsion
C18 O4 C15 C16 178.6(2)
C18 O4 C15 C14 -1.7(3)
C36 O8 C33 C32 -7.7(4)
C36 O8 C33 C34 171.8(2)
C17 C12 C13 C14 -1.4(3)
C11 C12 C13 C14 -179.9(2)
C13 C12 C11 C10 -3.6(4)
C17 C12 C11 C10 177.9(2)
C28 C29 C30 C31 4.4(4)
C28 C29 C30 C35 -175.4(2)
C31 C30 C35 C34 -2.1(3)
C29 C30 C35 C34 177.7(2)
C35 C30 C31 C32 2.7(3)
C29 C30 C31 C32 -177.0(2)
O4 C15 C16 C17 177.7(2)
C14 C15 C16 C17 -2.0(3)
C25 O5 C19 C20 -3.6(4)
C25 O5 C19 C24 175.3(2)
O5 C19 C24 C23 -179.3(2)
C20 C19 C24 C23 -0.3(4)
O5 C19 C24 C27 1.1(4)
C20 C19 C24 C27 -179.9(2)
C8 O2 C3 C4 4.0(4)
C8 O2 C3 C2 -176.8(3)
C5 C4 C3 O2 -179.1(2)
C5 C4 C3 C2 1.7(4)
C30 C31 C32 C33 -0.9(3)
O8 C33 C32 C31 177.8(2)
C34 C33 C32 C31 -1.7(3)
C30 C35 C34 C33 -0.4(4)
O8 C33 C34 C35 -177.2(2)
C32 C33 C34 C35 2.3(4)
C19 C24 C23 C22 -0.3(4)
C27 C24 C23 C22 179.3(2)
C19 C24 C23 C28 -178.6(2)
C27 C24 C23 C28 1.0(4)
O5 C19 C20 C21 179.3(3)
C24 C19 C20 C21 0.4(4)
C7 O1 C1 C2 -6.2(4)
C7 O1 C1 C6 173.1(2)
C3 C4 C5 C6 -0.2(4)
C3 C4 C5 C10 -178.5(2)
O1 C1 C2 C3 179.1(2)
C6 C1 C2 C3 -0.2(4)
O2 C3 C2 C1 179.2(2)
C4 C3 C2 C1 -1.5(4)
C30 C29 C28 C23 179.3(2)
C22 C23 C28 C29 27.9(4)
C24 C23 C28 C29 -153.8(2)
C26 O6 C21 C22 0.1(4)
C26 O6 C21 C20 -178.1(3)
C19 C20 C21 O6 178.3(2)
C19 C20 C21 C22 0.1(4)
C12 C13 C14 C15 0.0(4)
O4 C15 C14 C13 -178.0(2)
C16 C15 C14 C13 1.7(3)
C4 C5 C6 C1 -1.4(4)
C10 C5 C6 C1 176.9(2)
C4 C5 C6 C9 176.9(2)
C10 C5 C6 C9 -4.8(4)
O1 C1 C6 C5 -177.7(2)
C2 C1 C6 C5 1.6(4)
O1 C1 C6 C9 3.8(4)
C2 C1 C6 C9 -176.8(2)
C15 C16 C17 C12 0.6(4)
C13 C12 C17 C16 1.0(3)
C11 C12 C17 C16 179.7(2)
O6 C21 C22 C23 -178.8(2)
C20 C21 C22 C23 -0.7(4)
C24 C23 C22 C21 0.8(4)
C28 C23 C22 C21 179.1(2)
C12 C11 C10 C5 176.5(2)
C4 C5 C10 C11 -19.5(4)
C6 C5 C10 C11 162.3(3)
C23 C24 C27 O7 12.8(5)
C19 C24 C27 O7 -167.6(3)
C5 C6 C9 O3 6.5(5)
C1 C6 C9 O3 -175.2(3)
